data_4342357
loop_
_publ_author_name
'Li, Fugang'
'Bi, Yangang'
'Zhao, Wenyuan'
'Zhang, Tonglai'
'Zhou, Zunning'
'Yang, Li'

_publ_section_title
;
 Nitrogen-Rich Salts Based on the Energetic
 [Monoaquabis(N,N-bis(1H-tetrazol-5-yl)amine)-zinc(II)] Anion: A Promising
 Design in the Development of New Energetic Materials.
;
_journal_issue 4
_journal_name_full 'Inorganic chemistry'
_journal_page_first 2050
_journal_page_last 2057
_journal_paper_doi 10.1021/ic503021c
_journal_volume 54
_journal_year 2015
_chemical_formula_sum 'C3 H11 N15 O0.5 Zn0.5'
_chemical_formula_weight 297.95
_chemical_name_systematic
; 
 ? 
;
_space_group_IT_number 13
_symmetry_cell_setting monoclinic
_symmetry_space_group_name_Hall '-P 2yc'
_symmetry_space_group_name_H-M 'P 1 2/c 1'
_atom_sites_solution_hydrogens difmap
_atom_sites_solution_primary direct
_atom_sites_solution_secondary difmap
_audit_creation_method SHELXL-97
_cell_angle_alpha 90.00
_cell_angle_beta 115.411(2)
_cell_angle_gamma 90.00
_cell_formula_units_Z 4
_cell_length_a 12.613(3)
_cell_length_b 7.3060(17)
_cell_length_c 13.188(3)
_cell_measurement_reflns_used 4399
_cell_measurement_temperature 153(2)
_cell_measurement_theta_max 31.487
_cell_measurement_theta_min 2.788
_cell_volume 1097.7(4)
_computing_cell_refinement 'CrystalClear (Rigaku Inc., 2008)'
_computing_data_collection 'CrystalClear (Rigaku Inc., 2008)'
_computing_data_reduction 'CrystalClear (Rigaku Inc., 2008)'
_computing_structure_refinement 'SHELXL-97 (Sheldrick, 1997)'
_computing_structure_solution 'SHELXS-97 (Sheldrick, 1990)'
_diffrn_ambient_temperature 153(2)
_diffrn_detector_area_resol_mean 28.5714
_diffrn_measured_fraction_theta_full 0.996
_diffrn_measured_fraction_theta_max 0.996
_diffrn_measurement_device_type AFC10/Saturn724+
_diffrn_measurement_method 'phi and omega scans'
_diffrn_radiation_monochromator graphite
_diffrn_radiation_source 'Rotating Anode'
_diffrn_radiation_type MoK\a
_diffrn_radiation_wavelength 0.71073
_diffrn_reflns_av_R_equivalents 0.0392
_diffrn_reflns_av_sigmaI/netI 0.0397
_diffrn_reflns_limit_h_max 17
_diffrn_reflns_limit_h_min -18
_diffrn_reflns_limit_k_max 10
_diffrn_reflns_limit_k_min -10
_diffrn_reflns_limit_l_max 19
_diffrn_reflns_limit_l_min -19
_diffrn_reflns_number 12732
_diffrn_reflns_theta_full 31.51
_diffrn_reflns_theta_max 31.51
_diffrn_reflns_theta_min 3.11
_diffrn_standards_decay_% 0
_diffrn_standards_interval_count 0
_diffrn_standards_interval_time 0
_diffrn_standards_number 0
_exptl_absorpt_coefficient_mu 1.196
_exptl_absorpt_correction_T_max 0.8271
_exptl_absorpt_correction_T_min 0.6243
_exptl_absorpt_correction_type multi-scan
_exptl_crystal_colour Colorless
_exptl_crystal_density_diffrn 1.803
_exptl_crystal_density_method 'not measured'
_exptl_crystal_description Prism
_exptl_crystal_F_000 612
_exptl_crystal_size_max 0.44
_exptl_crystal_size_mid 0.29
_exptl_crystal_size_min 0.16
_refine_diff_density_max 0.428
_refine_diff_density_min -0.573
_refine_diff_density_rms 0.079
_refine_ls_extinction_coef 0.0094(14)
_refine_ls_extinction_expression Fc^*^=kFc[1+0.001xFc^2^\l^3^/sin(2\q)]^-1/4^
_refine_ls_extinction_method SHELXL
_refine_ls_goodness_of_fit_ref 1.002
_refine_ls_hydrogen_treatment X,Y,Z,Ueq
_refine_ls_matrix_type full
_refine_ls_number_parameters 218
_refine_ls_number_reflns 3652
_refine_ls_number_restraints 0
_refine_ls_restrained_S_all 1.002
_refine_ls_R_factor_all 0.0428
_refine_ls_R_factor_gt 0.0365
_refine_ls_shift/su_max 0.000
_refine_ls_shift/su_mean 0.000
_refine_ls_structure_factor_coef Fsqd
_refine_ls_weighting_details 'calc w=1/[\s^2^(Fo^2^)+(0.0539P)^2^+0.3600P] where P=(Fo^2^+2Fc^2^)/3'
_refine_ls_weighting_scheme calc
_refine_ls_wR_factor_gt 0.0919
_refine_ls_wR_factor_ref 0.0968
_reflns_number_gt 3290
_reflns_number_total 3652
_reflns_threshold_expression >2sigma(I)
_cod_data_source_file ic503021c_si_002.cif
_cod_data_source_block bn2858
_cod_depositor_comments
;
The following automatic conversions were performed:

'_symmetry_cell_setting' value 'Monoclinic' changed to 'monoclinic'
according to
/usr/data/users/saulius/crontab/automatic-downloads/rss-feeds/ACS/lib/dictionaries/cif_core.dic
dictionary named 'cif_core.dic' version 2.4.2 from 2011-04-26.

Automatic conversion script
Id: cif_fix_values 3008 2015-01-20 13:52:24Z robertas 

 Adding full bibliography for 4342353--4342357.cif.

The following automatic conversions were performed:

'_exptl_absorpt_correction_type' value 'Multi-scans' was replaced
with the value 'multi-scan' as specified in the replacement file
'src/cod-tools/trunk/data/replacement-values/replacement_values.lst'.

Automatic conversion script
Id: cif_fix_values 5376 2017-05-30 11:51:03Z andrius 
;
_cod_original_cell_volume 1097.7(5)
_cod_original_sg_symbol_H-M P2/c
_cod_original_formula_sum 'C3 H11 N15 O0.50 Zn0.50'
_cod_database_code 4342357

loop_
_symmetry_equiv_pos_as_xyz
'x, y, z'
'-x, y, -z+1/2'
'-x, -y, -z'
'x, -y, z-1/2'

loop_
_atom_site_label
_atom_site_type_symbol
_atom_site_fract_x
_atom_site_fract_y
_atom_site_fract_z
_atom_site_U_iso_or_equiv
_atom_site_adp_type
_atom_site_occupancy
_atom_site_symmetry_multiplicity
_atom_site_calc_flag
_atom_site_refinement_flags
Zn1 Zn 0.5000 0.74713(3) 0.2500 0.01274(9) Uani 1 2 d S
N1 N 0.64243(11) 0.60573(18) 0.25709(10) 0.0143(2) Uani 1 1 d .
N2 N 0.72641(12) 0.5279(2) 0.35134(11) 0.0182(3) Uani 1 1 d .
N3 N 0.81136(11) 0.4703(2) 0.32827(11) 0.0186(3) Uani 1 1 d .
N4 N 0.78767(11) 0.50675(19) 0.21954(12) 0.0175(3) Uani 1 1 d .
N5 N 0.62639(12) 0.6478(2) 0.06995(12) 0.0176(3) Uani 1 1 d .
N6 N 0.46780(12) 0.7927(2) -0.08113(11) 0.0170(3) Uani 1 1 d .
N7 N 0.36530(11) 0.8677(2) -0.09084(11) 0.0183(3) Uani 1 1 d .
N8 N 0.35610(11) 0.8537(2) 0.00333(11) 0.0174(3) Uani 1 1 d .
N9 N 0.45306(11) 0.76621(17) 0.07943(11) 0.0137(2) Uani 1 1 d .
N10 N 0.89791(11) 0.08690(19) 0.35142(12) 0.0169(3) Uani 1 1 d .
N11 N 0.79379(12) -0.0148(2) 0.32166(13) 0.0203(3) Uani 1 1 d .
N12 N 1.09783(11) 0.08343(19) 0.40510(12) 0.0166(3) Uani 1 1 d .
N13 N 1.09698(13) 0.2757(2) 0.40971(14) 0.0184(3) Uani 1 1 d .
N14 N 0.99567(12) -0.1879(2) 0.37581(12) 0.0179(3) Uani 1 1 d .
N15 N 1.10395(14) -0.2801(2) 0.41842(14) 0.0213(3) Uani 1 1 d .
C1 C 0.68321(12) 0.5893(2) 0.17915(12) 0.0135(3) Uani 1 1 d .
C2 C 0.51888(13) 0.73349(19) 0.02439(13) 0.0130(3) Uani 1 1 d .
C3 C 0.99709(12) -0.0054(2) 0.37778(11) 0.0131(3) Uani 1 1 d .
O1 O 0.5000 1.0301(3) 0.2500 0.0317(5) Uani 1 2 d S
H5 H 0.653(2) 0.626(4) 0.030(2) 0.039(7) Uiso 1 1 d .
H10 H 0.900(2) 0.204(3) 0.3530(19) 0.021(5) Uiso 1 1 d .
H11A H 0.7448(19) 0.023(3) 0.253(2) 0.030(6) Uiso 1 1 d .
H11B H 0.762(2) 0.007(3) 0.367(2) 0.032(6) Uiso 1 1 d .
H12 H 1.159(2) 0.021(3) 0.423(2) 0.033(6) Uiso 1 1 d .
H13A H 1.143(2) 0.306(4) 0.470(2) 0.033(7) Uiso 1 1 d .
H13B H 1.121(2) 0.312(3) 0.364(2) 0.028(6) Uiso 1 1 d .
H14 H 0.940(3) -0.239(3) 0.358(3) 0.039(8) Uiso 1 1 d .
H15A H 1.104(2) -0.346(4) 0.366(2) 0.039(7) Uiso 1 1 d .
H15B H 1.108(2) -0.345(4) 0.471(2) 0.048(8) Uiso 1 1 d .
H1 H 0.499(2) 1.100(4) 0.305(2) 0.048(8) Uiso 1 1 d .

loop_
_atom_site_aniso_label
_atom_site_aniso_U_11
_atom_site_aniso_U_22
_atom_site_aniso_U_33
_atom_site_aniso_U_23
_atom_site_aniso_U_13
_atom_site_aniso_U_12
Zn1 0.01194(13) 0.01555(14) 0.01192(13) 0.000 0.00625(9) 0.000
N1 0.0132(5) 0.0168(6) 0.0121(5) 0.0007(4) 0.0047(4) 0.0024(4)
N2 0.0171(6) 0.0198(7) 0.0156(6) 0.0016(5) 0.0049(5) 0.0058(5)
N3 0.0159(6) 0.0191(7) 0.0190(6) 0.0003(5) 0.0058(5) 0.0028(5)
N4 0.0153(6) 0.0165(6) 0.0216(6) 0.0008(5) 0.0087(5) 0.0033(5)
N5 0.0174(6) 0.0231(7) 0.0162(6) 0.0026(5) 0.0108(5) 0.0056(5)
N6 0.0181(6) 0.0194(6) 0.0125(6) 0.0019(5) 0.0057(5) -0.0015(5)
N7 0.0164(6) 0.0218(7) 0.0144(6) 0.0025(5) 0.0043(5) -0.0017(5)
N8 0.0128(6) 0.0215(7) 0.0160(6) 0.0029(5) 0.0044(4) 0.0007(5)
N9 0.0114(5) 0.0174(6) 0.0122(6) 0.0012(4) 0.0051(4) 0.0005(4)
N10 0.0126(5) 0.0154(6) 0.0206(6) 0.0012(5) 0.0052(5) 0.0000(5)
N11 0.0117(6) 0.0256(7) 0.0208(7) 0.0018(5) 0.0046(5) -0.0009(5)
N12 0.0132(6) 0.0136(6) 0.0233(6) 0.0013(5) 0.0081(5) 0.0005(4)
N13 0.0179(6) 0.0138(6) 0.0232(7) 0.0015(5) 0.0086(6) -0.0017(5)
N14 0.0162(6) 0.0122(6) 0.0247(7) 0.0001(5) 0.0082(5) -0.0003(5)
N15 0.0236(7) 0.0175(7) 0.0247(7) 0.0033(6) 0.0121(6) 0.0074(5)
C1 0.0129(6) 0.0121(6) 0.0157(6) -0.0005(5) 0.0063(5) -0.0001(5)
C2 0.0139(6) 0.0133(7) 0.0126(6) 0.0001(5) 0.0063(5) -0.0013(5)
C3 0.0142(6) 0.0150(7) 0.0099(6) 0.0011(5) 0.0050(5) 0.0007(5)
O1 0.0700(15) 0.0148(8) 0.0254(9) 0.000 0.0347(10) 0.000

loop_
_atom_type_symbol
_atom_type_description
_atom_type_scat_dispersion_real
_atom_type_scat_dispersion_imag
_atom_type_scat_source
C C 0.0033 0.0016 'International Tables Vol C Tables 4.2.6.8 and 6.1.1.4'
H H 0.0000 0.0000 'International Tables Vol C Tables 4.2.6.8 and 6.1.1.4'
N N 0.0061 0.0033 'International Tables Vol C Tables 4.2.6.8 and 6.1.1.4'
O O 0.0106 0.0060 'International Tables Vol C Tables 4.2.6.8 and 6.1.1.4'
Zn Zn 0.2839 1.4301 'International Tables Vol C Tables 4.2.6.8 and 6.1.1.4'

loop_
_geom_angle_atom_site_label_1
_geom_angle_atom_site_label_2
_geom_angle_atom_site_label_3
_geom_angle
_geom_angle_site_symmetry_1
_geom_angle_site_symmetry_3
N1 Zn1 N1 119.13(8) . 2_655
N1 Zn1 O1 120.43(4) . .
N1 Zn1 O1 120.43(4) 2_655 .
N1 Zn1 N9 98.55(5) . 2_655
N1 Zn1 N9 85.38(5) 2_655 2_655
O1 Zn1 N9 86.14(3) . 2_655
N1 Zn1 N9 85.38(5) . .
N1 Zn1 N9 98.55(5) 2_655 .
O1 Zn1 N9 86.14(3) . .
N9 Zn1 N9 172.28(7) 2_655 .
C1 N1 N2 104.98(12) . .
C1 N1 Zn1 129.19(10) . .
N2 N1 Zn1 125.26(10) . .
N3 N2 N1 108.47(12) . .
N2 N3 N4 110.63(12) . .
C1 N4 N3 104.01(12) . .
C1 N5 C2 124.96(13) . .
C1 N5 H5 119(2) . .
C2 N5 H5 116(2) . .
C2 N6 N7 104.11(12) . .
N8 N7 N6 110.47(12) . .
N7 N8 N9 108.69(12) . .
C2 N9 N8 104.71(13) . .
C2 N9 Zn1 128.51(11) . .
N8 N9 Zn1 125.41(10) . .
C3 N10 N11 117.73(13) . .
C3 N10 H10 119.4(15) . .
N11 N10 H10 122.9(15) . .
N10 N11 H11A 105.8(15) . .
N10 N11 H11B 111.4(16) . .
H11A N11 H11B 109(2) . .
C3 N12 N13 118.32(13) . .
C3 N12 H12 118.0(17) . .
N13 N12 H12 123.5(17) . .
N12 N13 H13A 108(2) . .
N12 N13 H13B 106.0(18) . .
H13A N13 H13B 107(3) . .
C3 N14 N15 117.94(13) . .
C3 N14 H14 121(2) . .
N15 N14 H14 121(2) . .
N14 N15 H15A 106.5(18) . .
N14 N15 H15B 109(2) . .
H15A N15 H15B 110(3) . .
N4 C1 N1 111.91(13) . .
N4 C1 N5 122.76(13) . .
N1 C1 N5 125.33(13) . .
N6 C2 N9 112.01(14) . .
N6 C2 N5 123.30(14) . .
N9 C2 N5 124.69(14) . .
N10 C3 N12 120.37(14) . .
N10 C3 N14 119.91(13) . .
N12 C3 N14 119.72(13) . .
Zn1 O1 H1 125.2(17) . .

loop_
_geom_bond_atom_site_label_1
_geom_bond_atom_site_label_2
_geom_bond_distance
_geom_bond_site_symmetry_2
Zn1 N1 2.0395(13) .
Zn1 N1 2.0395(13) 2_655
Zn1 O1 2.067(2) .
Zn1 N9 2.0704(14) 2_655
Zn1 N9 2.0704(14) .
N1 C1 1.3375(18) .
N1 N2 1.3640(18) .
N2 N3 1.3029(18) .
N3 N4 1.3596(19) .
N4 C1 1.3346(19) .
N5 C1 1.373(2) .
N5 C2 1.376(2) .
N5 H5 0.74(3) .
N6 C2 1.330(2) .
N6 N7 1.3586(19) .
N7 N8 1.2999(18) .
N8 N9 1.3630(18) .
N9 C2 1.3381(19) .
N10 C3 1.3293(19) .
N10 N11 1.4100(19) .
N10 H10 0.86(2) .
N11 H11A 0.90(2) .
N11 H11B 0.87(2) .
N12 C3 1.3312(19) .
N12 N13 1.4059(19) .
N12 H12 0.84(2) .
N13 H13A 0.79(3) .
N13 H13B 0.82(2) .
N14 C3 1.334(2) .
N14 N15 1.406(2) .
N14 H14 0.74(3) .
N15 H15A 0.85(3) .
N15 H15B 0.82(3) .
O1 H1 0.89(3) .

loop_
_geom_torsion_atom_site_label_1
_geom_torsion_atom_site_label_2
_geom_torsion_atom_site_label_3
_geom_torsion_atom_site_label_4
_geom_torsion
_geom_torsion_site_symmetry_1
N1 Zn1 N1 C1 110.16(14) 2_655
O1 Zn1 N1 C1 -69.84(14) .
N9 Zn1 N1 C1 -160.38(13) 2_655
N9 Zn1 N1 C1 12.93(13) .
N1 Zn1 N1 N2 -79.81(12) 2_655
O1 Zn1 N1 N2 100.19(12) .
N9 Zn1 N1 N2 9.65(13) 2_655
N9 Zn1 N1 N2 -177.04(13) .
C1 N1 N2 N3 0.21(17) .
Zn1 N1 N2 N3 -171.81(11) .
N1 N2 N3 N4 -0.04(18) .
N2 N3 N4 C1 -0.14(17) .
C2 N6 N7 N8 -0.02(17) .
N6 N7 N8 N9 -0.57(17) .
N7 N8 N9 C2 0.91(16) .
N7 N8 N9 Zn1 168.43(10) .
N1 Zn1 N9 C2 -14.58(13) .
N1 Zn1 N9 C2 -133.38(13) 2_655
O1 Zn1 N9 C2 106.41(13) .
N9 Zn1 N9 C2 106.40(13) 2_655
N1 Zn1 N9 N8 -179.07(12) .
N1 Zn1 N9 N8 62.12(12) 2_655
O1 Zn1 N9 N8 -58.09(11) .
N9 Zn1 N9 N8 -58.10(11) 2_655
N3 N4 C1 N1 0.28(17) .
N3 N4 C1 N5 -179.38(14) .
N2 N1 C1 N4 -0.31(17) .
Zn1 N1 C1 N4 171.28(10) .
N2 N1 C1 N5 179.34(15) .
Zn1 N1 C1 N5 -9.1(2) .
C2 N5 C1 N4 -179.97(15) .
C2 N5 C1 N1 0.4(2) .
N7 N6 C2 N9 0.63(17) .
N7 N6 C2 N5 -179.80(14) .
N8 N9 C2 N6 -0.96(17) .
Zn1 N9 C2 N6 -167.94(10) .
N8 N9 C2 N5 179.47(14) .
Zn1 N9 C2 N5 12.5(2) .
C1 N5 C2 N6 178.17(15) .
C1 N5 C2 N9 -2.3(2) .
N11 N10 C3 N12 179.10(13) .
N11 N10 C3 N14 -0.2(2) .
N13 N12 C3 N10 2.6(2) .
N13 N12 C3 N14 -178.10(14) .
N15 N14 C3 N10 -171.70(14) .
N15 N14 C3 N12 9.0(2) .
